data_4134587
loop_
_publ_author_name
'Zhou, Yujuan'
'Jie, Kecheng'
'Zhao, Run'
'Li, Errui'
'Huang, Feihe'

_publ_section_title
;
 Highly Selective Removal of Trace Isomers by Nonporous Adaptive
 Pillararene Crystals for Chlorobutane Purification.
;
_journal_name_full 'Journal of the American Chemical Society'
_journal_paper_doi 10.1021/jacs.0c02684
_journal_year 2020
_chemical_formula_moiety 'C66 H84 O12, C4 H9 Cl'
_chemical_formula_sum 'C70 H93 Cl O12'
_chemical_formula_weight 1161.89
_space_group_crystal_system triclinic
_space_group_IT_number 2
_space_group_name_Hall '-P 1'
_space_group_name_H-M_alt 'P -1'
_atom_sites_solution_hydrogens geom
_atom_sites_solution_primary dual
_audit_creation_date 2018-11-23
_audit_creation_method
;
Olex2 1.2
(compiled 2018.05.29 svn.r3508 for OlexSys, GUI svn.r5506)
;
_cell_angle_alpha 79.480(5)
_cell_angle_beta 74.424(5)
_cell_angle_gamma 65.366(5)
_cell_formula_units_Z 2
_cell_length_a 12.3608(10)
_cell_length_b 14.6450(12)
_cell_length_c 23.0103(17)
_cell_measurement_reflns_used 9856
_cell_measurement_temperature 102(2)
_cell_measurement_theta_max 55.33
_cell_measurement_theta_min 3.26
_cell_volume 3635.4(5)
_computing_cell_refinement 'SAINT v8.37A (Bruker, 2015)'
_computing_data_reduction 'SAINT v8.37A (Bruker, 2015)'
_computing_molecular_graphics 'Olex2 (Dolomanov et al., 2009)'
_computing_publication_material 'Olex2 (Dolomanov et al., 2009)'
_computing_structure_refinement 'ShelXL (Sheldrick, 2015)'
_computing_structure_solution 'ShelXT (Sheldrick, 2015)'
_diffrn_ambient_temperature 102.36
_diffrn_measured_fraction_theta_full 0.982
_diffrn_measured_fraction_theta_max 0.955
_diffrn_measurement_device_type 'Bruker D8 Venture'
_diffrn_measurement_method '\f and \w scans'
_diffrn_radiation_type GaK\a
_diffrn_radiation_wavelength 1.34139
_diffrn_reflns_av_R_equivalents 0.0798
_diffrn_reflns_av_unetI/netI 0.0897
_diffrn_reflns_Laue_measured_fraction_full 0.982
_diffrn_reflns_Laue_measured_fraction_max 0.955
_diffrn_reflns_limit_h_max 14
_diffrn_reflns_limit_h_min -14
_diffrn_reflns_limit_k_max 18
_diffrn_reflns_limit_k_min -17
_diffrn_reflns_limit_l_max 28
_diffrn_reflns_limit_l_min -28
_diffrn_reflns_number 40930
_diffrn_reflns_point_group_measured_fraction_full 0.982
_diffrn_reflns_point_group_measured_fraction_max 0.955
_diffrn_reflns_theta_full 53.594
_diffrn_reflns_theta_max 55.785
_diffrn_reflns_theta_min 2.897
_diffrn_standards_number 0
_exptl_absorpt_coefficient_mu 0.579
_exptl_absorpt_correction_T_max 0.7508
_exptl_absorpt_correction_T_min 0.5007
_exptl_absorpt_correction_type multi-scan
_exptl_absorpt_process_details
'SADABS-2016/2 (Bruker,2016/2) was used for absorption correction. wR2(int) was 0.1575 before and 0.1016 after correction. The Ratio of minimum to maximum transmission is 0.6197. The \l/2 correction factor is Not present.'
_exptl_crystal_colour colourless
_exptl_crystal_colour_primary colourless
_exptl_crystal_density_diffrn 1.061
_exptl_crystal_description block
_exptl_crystal_F_000 1252
_exptl_crystal_size_max 0.1
_exptl_crystal_size_mid 0.06
_exptl_crystal_size_min 0.03
_refine_diff_density_max 1.361
_refine_diff_density_min -0.509
_refine_diff_density_rms 0.102
_refine_ls_extinction_coef 0.0303(17)
_refine_ls_extinction_expression Fc^*^=kFc[1+0.001xFc^2^\l^3^/sin(2\q)]^-1/4^
_refine_ls_extinction_method 'SHELXL-2016/6 (Sheldrick 2016)'
_refine_ls_goodness_of_fit_ref 0.890
_refine_ls_hydrogen_treatment constr
_refine_ls_matrix_type fullcycle
_refine_ls_number_parameters 810
_refine_ls_number_reflns 13630
_refine_ls_number_restraints 49
_refine_ls_restrained_S_all 0.890
_refine_ls_R_factor_all 0.2539
_refine_ls_R_factor_gt 0.2134
_refine_ls_shift/su_max 0.007
_refine_ls_shift/su_mean 0.001
_refine_ls_structure_factor_coef Fsqd
_refine_ls_weighting_details 'w=1/[\s^2^(Fo^2^)+(0.0500P)^2^+50.0000P] where P=(Fo^2^+2Fc^2^)/3'
_refine_ls_weighting_scheme calc
_refine_ls_wR_factor_gt 0.4221
_refine_ls_wR_factor_ref 0.4429
_reflns_Friedel_coverage 0.000
_reflns_number_gt 8708
_reflns_number_total 13630
_reflns_threshold_expression 'I > 2\s(I)'
_cod_data_source_file ja0c02684_si_003.cif
_cod_data_source_block zyj20181123_0m
_cod_database_code 4134587
_shelx_shelxl_version_number 2016/6
_shelx_space_group_comment
;
The symmetry employed for this shelxl refinement is uniquely defined
by the following loop, which should always be used as a source of
symmetry information in preference to the above space-group names.
They are only intended as comments.
;
_shelx_estimated_absorpt_t_max 0.983
_shelx_estimated_absorpt_t_min 0.944
_olex2_refinement_description
;
1. Fixed Uiso
 At 1.2 times of:
  All C(H) groups, All C(H,H) groups
 At 1.5 times of:
  All C(H,H,H) groups
2. Restrained distances
 C6-C3
 1.53 with sigma of 0.02
3. Uiso/Uaniso restraints and constraints
Cl01 \\sim C6 \\sim C3 \\sim C4 \\sim C1: within 2A with sigma of 0.01 and
sigma for terminal atoms of 0.02
Cl02 \\sim C5 \\sim C0AA \\sim C2 \\sim C1AA: within 2A with sigma of 0.001 and
sigma for terminal atoms of 0.002
C5 \\sim Cl02 \\sim C2 \\sim C1AA \\sim C0AA: within 2A with sigma of 0.01 and
sigma for terminal atoms of 0.02
Uanis(C1) \\sim Ueq: with sigma of 0.005 and sigma for terminal atoms of 0.01
4. Others
 Fixed Sof: Cl01(0.5) Cl02(0.5) C1(0.5) H1A(0.5) H1B(0.5) H1C(0.5) C2(0.5)
 H2A(0.5) H2B(0.5) C3(0.5) H3A(0.5) H3B(0.5) H3C(0.5) C4(0.5) H4A(0.5) H4B(0.5)
 C5(0.5) H5(0.5) C6(0.5) H6(0.5) C1AA(0.5) H1AB(0.5) H1AC(0.5) H1AD(0.5)
 C0AA(0.5) H0AB(0.5) H0AC(0.5) H0AD(0.5)
5.a Ternary CH refined with riding coordinates:
 C5(H5), C6(H6)
5.b Secondary CH2 refined with riding coordinates:
 C00E(H00A,H00B), C00V(H00C,H00E), C00W(H00G,H00H), C014(H01A,H01B), C019(H01C,
 H01D), C01F(H01I,H01J), C01I(H01K,H01L), C01J(H01M,H01N), C01K(H01O,H01P),
 C01L(H01Q,H01R), C01O(H01W,H01X), C01Q(H01Z,HB), C01T(H0AA,HE), C01U(H1AA,HF),
 C01Z(H6AA,HO), C022(H02D,H02E), C023(H02F,H02G), C027(H02N,H02O), C2(H2A,H2B),
 C4(H4A,H4B)
5.c Aromatic/amide H refined with riding coordinates:
 C00D(H00D), C00F(H00F), C00M(H00M), C00P(H00P), C00X(H00X), C012(H012),
 C016(H016), C01A(H01E), C01B(H01F), C01D(H01G), C01E(H01H), C01M(H01S)
5.d Idealised Me refined as rotating group:
 C01N(H01T,H01U,H01V), C01P(H01Y,H,HA), C01S(H01,HC,HD), C01V(H2AA,HG,HH),
 C01W(H3AA,HI,HJ), C01X(H4AA,HK,HL), C01Y(H5AA,HM,HN), C020(H02A,H02B,H02C),
 C025(H02H,H02I,H02J), C026(H02K,H02L,H02M), C028(H02P,H02Q,H02R), C1(H1A,H1B,
 H1C), C3(H3A,H3B,H3C), C1AA(H1AB,H1AC,H1AD), C0AA(H0AB,H0AC,H0AD), C11(H11A,
 H11B,H11C)
;
_olex2_submission_special_instructions 'No special instructions were received'

loop_
_space_group_symop_operation_xyz
'x, y, z'
'-x, -y, -z'

loop_
_atom_site_label
_atom_site_type_symbol
_atom_site_fract_x
_atom_site_fract_y
_atom_site_fract_z
_atom_site_U_iso_or_equiv
_atom_site_adp_type
_atom_site_occupancy
_atom_site_site_symmetry_order
_atom_site_calc_flag
_atom_site_refinement_flags_posn
_atom_site_refinement_flags_adp
_atom_site_refinement_flags_occupancy
_atom_site_disorder_assembly
_atom_site_disorder_group
O001 O 0.473520 0.654850 0.955160 0.0567(15) Uani 1 1 d . . . . .
O002 O 0.573540 0.852670 0.546590 0.0583(16) Uani 1 1 d . . . . .
O003 O 0.289940 0.686540 0.532110 0.0572(15) Uani 1 1 d . . . . .
O004 O 0.697120 0.369080 0.808030 0.0708(19) Uani 1 1 d . . . . .
O005 O 0.742750 0.469700 0.582440 0.0665(18) Uani 1 1 d . . . . .
O006 O 0.361450 0.374700 0.687730 0.0610(16) Uani 1 1 d . . . . .
O007 O 0.010790 0.803490 0.967590 0.0634(17) Uani 1 1 d . . . . .
O008 O 0.282480 1.040190 0.920460 0.0712(18) Uani 1 1 d . . . . .
O009 O 0.359340 1.136180 0.691410 0.0639(17) Uani 1 1 d . . . . .
O00A O -0.082860 1.121560 0.812550 0.078(2) Uani 1 1 d . . . . .
O00B O 0.236240 0.432860 0.913950 0.0737(19) Uani 1 1 d . . . . .
O00C O 0.074150 1.058130 0.583890 0.082(2) Uani 1 1 d . . . . .
C00D C 0.432920 0.532750 0.574210 0.0481(19) Uani 1 1 d . . . . .
H00D H 0.374465 0.502878 0.585109 0.058 Uiso 1 1 calc R . . . .
C00E C 0.451950 0.781090 0.492840 0.0485(19) Uani 1 1 d . . . . .
H00A H 0.400271 0.786428 0.465117 0.058 Uiso 1 1 calc R . . . .
H00B H 0.527904 0.786811 0.467645 0.058 Uiso 1 1 calc R . . . .
C00F C 0.391020 0.996980 0.584790 0.053(2) Uani 1 1 d . . . . .
H00F H 0.437082 1.022723 0.599210 0.063 Uiso 1 1 calc R . . . .
C00G C 0.199610 1.007270 0.573470 0.051(2) Uani 1 1 d . . . . .
C00H C 0.546630 0.479550 0.586320 0.0470(19) Uani 1 1 d . . . . .
C00I C 0.555290 0.370480 0.684750 0.0477(19) Uani 1 1 d . . . . .
C00J C 0.184110 0.821610 0.973440 0.0477(19) Uani 1 1 d . . . . .
C00K C 0.450540 0.906180 0.555240 0.0465(18) Uani 1 1 d . . . . .
C00L C 0.401390 0.632450 0.545430 0.051(2) Uani 1 1 d . . . . .
C00M C 0.228840 0.576160 0.957210 0.0492(19) Uani 1 1 d . . . . .
H00M H 0.142853 0.599567 0.970944 0.059 Uiso 1 1 calc R . . . .
C00N C 0.076490 0.863270 0.953650 0.054(2) Uani 1 1 d . . . . .
C00O C 0.631870 0.524590 0.569560 0.052(2) Uani 1 1 d . . . . .
C00P C 0.259690 0.917640 0.541630 0.050(2) Uani 1 1 d . . . . .
H00P H 0.214097 0.891524 0.527129 0.060 Uiso 1 1 calc R . . . .
C00Q C 0.289040 0.490410 0.927210 0.055(2) Uani 1 1 d . . . . .
C00R C 0.484550 0.677510 0.526970 0.0465(19) Uani 1 1 d . . . . .
C00S C 0.291360 0.631060 0.968360 0.0449(18) Uani 1 1 d . . . . .
C00T C 0.266690 1.047720 0.592560 0.054(2) Uani 1 1 d . . . . .
C00U C 0.385230 0.869890 0.532410 0.049(2) Uani 1 1 d . . . . .
C00V C 0.227510 0.720720 1.006030 0.051(2) Uani 1 1 d . . . . .
H00C H 0.156511 0.712080 1.035103 0.062 Uiso 1 1 calc R . . . .
H00E H 0.283970 0.719294 1.029942 0.062 Uiso 1 1 calc R . . . .
C00W C 0.581830 0.374050 0.616010 0.057(2) Uani 1 1 d . . . . .
H00G H 0.669971 0.335915 0.600890 0.069 Uiso 1 1 calc R . . . .
H00H H 0.536864 0.340466 0.604303 0.069 Uiso 1 1 calc R . . . .
C00X C 0.423530 0.361990 0.783190 0.051(2) Uani 1 1 d . . . . .
H00X H 0.349066 0.358348 0.806454 0.061 Uiso 1 1 calc R . . . .
C00Y C 0.416410 0.595240 0.944600 0.0441(18) Uani 1 1 d . . . . .
C00Z C 0.249410 1.133080 0.723390 0.054(2) Uani 1 1 d . . . . .
C010 C 0.617670 0.367850 0.777970 0.057(2) Uani 1 1 d . . . . .
C011 C 0.509560 0.360110 0.811790 0.051(2) Uani 1 1 d . . . . .
C012 C 0.639570 0.369680 0.713540 0.053(2) Uani 1 1 d . . . . .
H012 H 0.715166 0.370365 0.689863 0.064 Uiso 1 1 calc R . . . .
C013 C 0.098310 1.127050 0.815930 0.056(2) Uani 1 1 d . . . . .
C014 C 0.202160 1.148740 0.620600 0.058(2) Uani 1 1 d . . . . .
H01A H 0.255580 1.186959 0.607206 0.070 Uiso 1 1 calc R . . . .
H01B H 0.126779 1.188017 0.605227 0.070 Uiso 1 1 calc R . . . .
C015 C 0.214860 0.977600 0.933470 0.053(2) Uani 1 1 d . . . . .
C016 C 0.212380 1.131070 0.786410 0.062(2) Uani 1 1 d . . . . .
H016 H 0.264561 1.132424 0.809661 0.074 Uiso 1 1 calc R . . . .
C017 C 0.415970 0.449920 0.908140 0.053(2) Uani 1 1 d . . . . .
C018 C 0.169250 1.139340 0.689030 0.055(2) Uani 1 1 d . . . . .
C019 C 0.063780 1.125000 0.883910 0.061(2) Uani 1 1 d . . . . .
H01C H 0.098041 1.165909 0.897214 0.074 Uiso 1 1 calc R . . . .
H01D H -0.026077 1.156729 0.896636 0.074 Uiso 1 1 calc R . . . .
C01A C 0.058720 1.135020 0.718170 0.057(2) Uani 1 1 d . . . . .
H01E H 0.004955 1.136962 0.694792 0.069 Uiso 1 1 calc R . . . .
C01B C 0.253280 0.882140 0.962030 0.053(2) Uani 1 1 d . . . . .
H01F H 0.328609 0.855865 0.974529 0.063 Uiso 1 1 calc R . . . .
C01C C 0.446660 0.369410 0.718650 0.052(2) Uani 1 1 d . . . . .
C01D C 0.038930 0.960240 0.926660 0.061(2) Uani 1 1 d . . . . .
H01G H -0.037464 0.987807 0.915139 0.073 Uiso 1 1 calc R . . . .
C01E C 0.598560 0.625150 0.538640 0.054(2) Uani 1 1 d . . . . .
H01H H 0.656998 0.655062 0.526311 0.065 Uiso 1 1 calc R . . . .
C01F C 0.447180 1.118550 0.726520 0.063(2) Uani 1 1 d . . . . .
H01I H 0.460595 1.054387 0.752223 0.076 Uiso 1 1 calc R . . . .
H01J H 0.418958 1.174039 0.752883 0.076 Uiso 1 1 calc R . . . .
C01G C 0.022860 1.127790 0.781750 0.062(3) Uani 1 1 d . . . . .
C01H C 0.107310 1.021200 0.915080 0.059(2) Uani 1 1 d . . . . .
C01I C 0.831240 0.516100 0.567010 0.079(3) Uani 1 1 d . . . . .
H01K H 0.798840 0.578904 0.587564 0.094 Uiso 1 1 calc R . . . .
H01L H 0.850468 0.532702 0.522762 0.094 Uiso 1 1 calc R . . . .
C01J C 0.642060 0.889540 0.568910 0.061(2) Uani 1 1 d . . . . .
H01M H 0.610985 0.895336 0.613026 0.073 Uiso 1 1 calc R . . . .
H01N H 0.633659 0.957377 0.549065 0.073 Uiso 1 1 calc R . . . .
C01K C 0.240990 0.384570 0.721230 0.063(2) Uani 1 1 d . . . . .
H01O H 0.203957 0.442947 0.746115 0.075 Uiso 1 1 calc R . . . .
H01P H 0.244271 0.322999 0.748272 0.075 Uiso 1 1 calc R . . . .
C01L C 0.485960 0.351030 0.880410 0.058(2) Uani 1 1 d . . . . .
H01Q H 0.440150 0.306929 0.896561 0.070 Uiso 1 1 calc R . . . .
H01R H 0.565135 0.318022 0.892905 0.070 Uiso 1 1 calc R . . . .
C01M C 0.478080 0.507050 0.916910 0.061(2) Uani 1 1 d . . . . .
H01S H 0.564092 0.483692 0.903317 0.073 Uiso 1 1 calc R . . . .
C01N C 0.772190 0.820000 0.556680 0.071(3) Uani 1 1 d . . . . .
H01T H 0.800259 0.808940 0.513505 0.107 Uiso 1 1 calc GR . . . .
H01U H 0.781430 0.755486 0.580485 0.107 Uiso 1 1 calc GR . . . .
H01V H 0.820867 0.849624 0.567969 0.107 Uiso 1 1 calc GR . . . .
C01O C 0.801890 0.385760 0.775000 0.068(3) Uani 1 1 d . . . . .
H01W H 0.778034 0.448730 0.748237 0.082 Uiso 1 1 calc R . . . .
H01X H 0.855161 0.329385 0.749330 0.082 Uiso 1 1 calc R . . . .
C01P C 0.169060 0.399690 0.675370 0.070(3) Uani 1 1 d . . . . .
H01Y H 0.207438 0.341687 0.650846 0.105 Uiso 1 1 calc GR . . . .
H H 0.166334 0.461056 0.649155 0.105 Uiso 1 1 calc GR . . . .
HA H 0.085963 0.406299 0.695860 0.105 Uiso 1 1 calc GR . . . .
C01Q C 0.201590 0.643340 0.549440 0.067(3) Uani 1 1 d . . . . .
H01Z H 0.182209 0.631274 0.594069 0.081 Uiso 1 1 calc R . . . .
HB H 0.234795 0.577633 0.531939 0.081 Uiso 1 1 calc R . . . .
Cl01 Cl 0.631990 0.830040 0.770690 0.172(4) Uani 0.5 1 d . U P . .
C01S C 0.869180 0.393660 0.817260 0.085(4) Uani 1 1 d . . . . .
H01 H 0.947991 0.394841 0.794495 0.127 Uiso 1 1 calc GR . . . .
HC H 0.882484 0.335523 0.847346 0.127 Uiso 1 1 calc GR . . . .
HD H 0.821459 0.455828 0.837820 0.127 Uiso 1 1 calc GR . . . .
C01T C 0.601820 0.618730 0.931860 0.070(3) Uani 1 1 d . . . . .
H0AA H 0.620704 0.614474 0.887575 0.085 Uiso 1 1 calc R . . . .
HE H 0.642862 0.550966 0.951176 0.085 Uiso 1 1 calc R . . . .
C01U C -0.159160 1.107760 0.779560 0.075(3) Uani 1 1 d . . . . .
H1AA H -0.112007 1.047531 0.756315 0.090 Uiso 1 1 calc R . . . .
HF H -0.187657 1.167175 0.750744 0.090 Uiso 1 1 calc R . . . .
C01V C 0.564730 1.113620 0.680580 0.074(3) Uani 1 1 d . . . . .
H2AA H 0.589154 1.060505 0.653637 0.111 Uiso 1 1 calc GR . . . .
HG H 0.629495 1.098639 0.702080 0.111 Uiso 1 1 calc GR . . . .
HH H 0.550698 1.178564 0.656651 0.111 Uiso 1 1 calc GR . . . .
C01W C 0.644050 0.694260 0.946520 0.080(3) Uani 1 1 d . . . . .
H3AA H 0.611572 0.758412 0.922681 0.121 Uiso 1 1 calc GR . . . .
HI H 0.733306 0.668075 0.936574 0.121 Uiso 1 1 calc GR . . . .
HJ H 0.614431 0.704869 0.989733 0.121 Uiso 1 1 calc GR . . . .
C01X C -0.265360 1.094830 0.823780 0.089(4) Uani 1 1 d . . . . .
H4AA H -0.323600 1.095160 0.801969 0.134 Uiso 1 1 calc GR . . . .
HK H -0.305003 1.150247 0.850318 0.134 Uiso 1 1 calc GR . . . .
HL H -0.237424 1.030567 0.848178 0.134 Uiso 1 1 calc GR . . . .
C01Y C 0.943170 0.440770 0.587850 0.108(5) Uani 1 1 d . . . . .
H5AA H 0.970891 0.377465 0.569293 0.162 Uiso 1 1 calc GR . . . .
HM H 0.924053 0.428510 0.632010 0.162 Uiso 1 1 calc GR . . . .
HN H 1.007663 0.467141 0.575857 0.162 Uiso 1 1 calc GR . . . .
C01Z C 0.392080 1.001750 0.936980 0.084(3) Uani 1 1 d . . . . .
H6AA H 0.446918 0.939504 0.916626 0.101 Uiso 1 1 calc R . . . .
HO H 0.380645 0.984897 0.981287 0.101 Uiso 1 1 calc R . . . .
C020 C 0.091720 0.709340 0.528730 0.094(4) Uani 1 1 d . . . . .
H02A H 0.111163 0.721890 0.484597 0.141 Uiso 1 1 calc GR . . . .
H02B H 0.057096 0.773374 0.547376 0.141 Uiso 1 1 calc GR . . . .
H02C H 0.032437 0.677488 0.540181 0.141 Uiso 1 1 calc GR . . . .
C022 C 0.120200 0.465750 0.926640 0.110(5) Uani 1 1 d . . . . .
H02D H 0.087067 0.535296 0.907758 0.132 Uiso 1 1 calc R . . . .
H02E H 0.090852 0.468391 0.971029 0.132 Uiso 1 1 calc R . . . .
C023 C -0.101070 0.839240 0.946350 0.097(4) Uani 1 1 d . . . . .
H02F H -0.151186 0.909085 0.957656 0.117 Uiso 1 1 calc R . . . .
H02G H -0.080817 0.841188 0.901611 0.117 Uiso 1 1 calc R . . . .
C025 C 0.447440 1.080820 0.918480 0.136(7) Uani 1 1 d . . . . .
H02H H 0.461352 1.095072 0.874411 0.204 Uiso 1 1 calc GR . . . .
H02I H 0.525153 1.055554 0.931198 0.204 Uiso 1 1 calc GR . . . .
H02J H 0.391477 1.142768 0.937914 0.204 Uiso 1 1 calc GR . . . .
C026 C -0.125620 1.066350 0.601370 0.127(6) Uani 1 1 d . . . . .
H02K H -0.141048 1.137773 0.589839 0.190 Uiso 1 1 calc GR . . . .
H02L H -0.151497 1.056135 0.645369 0.190 Uiso 1 1 calc GR . . . .
H02M H -0.171584 1.045608 0.581428 0.190 Uiso 1 1 calc GR . . . .
C027 C 0.005910 1.005360 0.582490 0.133(6) Uani 1 1 d . . . . .
H02N H 0.028583 0.943013 0.609849 0.160 Uiso 1 1 calc R . . . .
H02O H 0.023547 0.985721 0.540950 0.160 Uiso 1 1 calc R . . . .
C028 C 0.071230 0.400030 0.904710 0.121(6) Uani 1 1 d . . . . .
H02P H 0.081920 0.410571 0.860574 0.181 Uiso 1 1 calc GR . . . .
H02Q H -0.015555 0.418837 0.923360 0.181 Uiso 1 1 calc GR . . . .
H02R H 0.116180 0.328886 0.916249 0.181 Uiso 1 1 calc GR . . . .
Cl02 Cl 0.035530 0.733020 0.705990 0.294(11) Uani 0.5 1 d . U P . .
C1 C 0.601840 0.676980 0.700050 0.105(7) Uani 0.5 1 d . U P . .
H1A H 0.618554 0.609442 0.690096 0.158 Uiso 0.5 1 calc GR . P . .
H1B H 0.678809 0.685684 0.693363 0.158 Uiso 0.5 1 calc GR . P . .
H1C H 0.550275 0.727675 0.674156 0.158 Uiso 0.5 1 calc GR . P . .
C2 C 0.239920 0.656380 0.717610 0.085(3) Uani 0.5 1 d . U P . .
H2A H 0.325619 0.620310 0.697091 0.101 Uiso 0.5 1 calc R . P . .
H2B H 0.191066 0.624969 0.707337 0.101 Uiso 0.5 1 calc R . P . .
C3 C 0.434100 0.835520 0.815920 0.115(8) Uani 0.5 1 d D U P . .
H3A H 0.471564 0.782106 0.845431 0.173 Uiso 0.5 1 calc GR . P . .
H3B H 0.351180 0.840814 0.818767 0.173 Uiso 0.5 1 calc GR . P . .
H3C H 0.431100 0.899795 0.824449 0.173 Uiso 0.5 1 calc GR . P . .
C4 C 0.543360 0.688280 0.759110 0.115(6) Uani 0.5 1 d . U P . .
H4A H 0.598194 0.650380 0.787325 0.138 Uiso 0.5 1 calc R . P . .
H4B H 0.471162 0.670350 0.769631 0.138 Uiso 0.5 1 calc R . P . .
C5 C 0.200060 0.762240 0.689570 0.085(3) Uani 0.5 1 d . U P . .
H5 H 0.238421 0.766473 0.645508 0.102 Uiso 0.5 1 calc R . P . .
C6 C 0.506180 0.811490 0.755100 0.122(6) Uani 0.5 1 d D U P . .
H6 H 0.470326 0.853277 0.720238 0.146 Uiso 0.5 1 calc R . P . .
C1AA C 0.233640 0.634750 0.784720 0.084(4) Uani 0.5 1 d . U P . .
H1AB H 0.259121 0.680462 0.798729 0.126 Uiso 0.5 1 calc GR . P . .
H1AC H 0.287897 0.564867 0.793194 0.126 Uiso 0.5 1 calc GR . P . .
H1AD H 0.149816 0.644847 0.805903 0.126 Uiso 0.5 1 calc GR . P . .
C0AA C 0.164380 0.850860 0.715380 0.084(4) Uani 0.5 1 d . U P . .
H0AB H 0.101066 0.904482 0.696638 0.126 Uiso 0.5 1 calc GR . P . .
H0AC H 0.234640 0.869258 0.708979 0.126 Uiso 0.5 1 calc GR . P . .
H0AD H 0.132035 0.841926 0.758897 0.126 Uiso 0.5 1 calc GR . P . .
C11 C -0.166200 0.784300 0.967770 0.169(8) Uani 1 1 d . . . . .
H11A H -0.118595 0.715503 0.955579 0.254 Uiso 1 1 calc GR . . . .
H11B H -0.240494 0.813510 0.951691 0.254 Uiso 1 1 calc GR . . . .
H11C H -0.188172 0.782840 1.012044 0.254 Uiso 1 1 calc GR . . . .

loop_
_atom_site_aniso_label
_atom_site_aniso_U_11
_atom_site_aniso_U_22
_atom_site_aniso_U_33
_atom_site_aniso_U_23
_atom_site_aniso_U_13
_atom_site_aniso_U_12
O001 0.048(3) 0.062(4) 0.051(3) -0.006(3) -0.006(3) -0.014(3)
O002 0.062(4) 0.058(4) 0.056(3) -0.016(3) -0.019(3) -0.015(3)
O003 0.062(4) 0.057(4) 0.044(3) -0.005(3) -0.006(3) -0.018(3)
O004 0.070(4) 0.083(5) 0.042(3) -0.009(3) -0.016(3) -0.009(4)
O005 0.054(4) 0.074(4) 0.056(4) -0.001(3) -0.009(3) -0.014(3)
O006 0.074(4) 0.063(4) 0.047(3) -0.009(3) -0.010(3) -0.028(3)
O007 0.053(4) 0.080(4) 0.052(3) -0.007(3) -0.007(3) -0.023(3)
O008 0.091(5) 0.067(4) 0.068(4) 0.006(3) -0.025(4) -0.042(4)
O009 0.078(4) 0.062(4) 0.048(3) -0.012(3) -0.012(3) -0.021(3)
O00A 0.079(5) 0.083(5) 0.043(3) -0.005(3) 0.000(3) -0.012(4)
O00B 0.078(5) 0.073(5) 0.081(5) -0.002(4) -0.031(4) -0.033(4)
O00C 0.053(4) 0.072(5) 0.080(5) -0.014(4) 0.002(3) 0.007(3)
C00D 0.067(5) 0.044(4) 0.035(4) -0.010(3) -0.008(4) -0.023(4)
C00E 0.054(5) 0.048(4) 0.034(4) -0.009(3) 0.002(3) -0.015(4)
C00F 0.068(6) 0.048(5) 0.044(4) -0.007(3) -0.018(4) -0.020(4)
C00G 0.055(5) 0.046(4) 0.052(5) -0.002(4) -0.013(4) -0.019(4)
C00H 0.064(5) 0.041(4) 0.028(3) -0.011(3) -0.001(3) -0.014(4)
C00I 0.061(5) 0.037(4) 0.032(4) -0.003(3) -0.004(3) -0.009(4)
C00J 0.051(5) 0.042(4) 0.040(4) -0.007(3) 0.005(3) -0.016(4)
C00K 0.046(5) 0.045(4) 0.048(4) -0.007(3) -0.008(3) -0.017(4)
C00L 0.063(5) 0.041(4) 0.035(4) -0.012(3) -0.010(4) -0.005(4)
C00M 0.055(5) 0.052(5) 0.046(4) -0.005(4) -0.004(4) -0.030(4)
C00N 0.050(5) 0.048(5) 0.039(4) -0.008(3) 0.003(3) -0.001(4)
C00O 0.057(5) 0.048(5) 0.039(4) -0.011(3) -0.008(4) -0.006(4)
C00P 0.059(5) 0.042(4) 0.042(4) -0.006(3) -0.011(4) -0.011(4)
C00Q 0.072(6) 0.052(5) 0.046(4) -0.012(4) -0.006(4) -0.031(4)
C00R 0.060(5) 0.044(4) 0.033(4) -0.009(3) -0.002(3) -0.021(4)
C00S 0.054(5) 0.039(4) 0.041(4) -0.008(3) -0.007(3) -0.019(4)
C00T 0.064(6) 0.049(5) 0.043(4) -0.016(4) -0.009(4) -0.013(4)
C00U 0.069(6) 0.039(4) 0.037(4) -0.006(3) -0.012(4) -0.017(4)
C00V 0.054(5) 0.049(5) 0.045(4) -0.010(4) -0.012(4) -0.011(4)
C00W 0.075(6) 0.047(5) 0.041(4) -0.010(4) -0.017(4) -0.010(4)
C00X 0.059(5) 0.049(5) 0.036(4) -0.006(3) -0.005(3) -0.014(4)
C00Y 0.050(5) 0.041(4) 0.038(4) -0.013(3) -0.002(3) -0.015(3)
C00Z 0.070(6) 0.041(4) 0.047(4) -0.003(3) -0.003(4) -0.023(4)
C010 0.070(6) 0.043(4) 0.043(4) -0.003(3) -0.015(4) -0.006(4)
C011 0.065(5) 0.049(5) 0.033(4) -0.012(3) -0.004(4) -0.016(4)
C012 0.062(5) 0.041(4) 0.037(4) -0.012(3) -0.009(4) 0.001(4)
C013 0.073(6) 0.035(4) 0.042(4) -0.006(3) -0.004(4) -0.007(4)
C014 0.074(6) 0.047(5) 0.042(4) -0.013(4) -0.012(4) -0.009(4)
C015 0.062(5) 0.042(4) 0.045(4) -0.002(3) -0.002(4) -0.018(4)
C016 0.090(7) 0.052(5) 0.037(4) -0.008(4) -0.014(4) -0.019(5)
C017 0.069(6) 0.053(5) 0.032(4) -0.011(3) -0.008(4) -0.017(4)
C018 0.073(6) 0.039(4) 0.042(4) -0.015(3) -0.014(4) -0.006(4)
C019 0.075(6) 0.056(5) 0.042(4) -0.006(4) -0.003(4) -0.020(5)
C01A 0.063(6) 0.052(5) 0.042(4) -0.007(4) -0.001(4) -0.011(4)
C01B 0.058(5) 0.046(5) 0.056(5) -0.006(4) -0.017(4) -0.019(4)
C01C 0.073(6) 0.046(4) 0.036(4) -0.009(3) -0.015(4) -0.017(4)
C01D 0.056(5) 0.064(6) 0.043(4) -0.019(4) -0.006(4) -0.002(4)
C01E 0.069(6) 0.046(5) 0.040(4) -0.005(3) -0.002(4) -0.021(4)
C01F 0.061(6) 0.048(5) 0.062(5) 0.001(4) -0.009(4) -0.006(4)
C01G 0.074(6) 0.053(5) 0.037(4) -0.010(4) -0.010(4) 0.000(4)
C01H 0.064(6) 0.044(5) 0.052(5) -0.014(4) -0.010(4) -0.003(4)
C01I 0.065(7) 0.084(8) 0.079(7) 0.006(6) -0.023(5) -0.023(6)
C01J 0.066(6) 0.061(6) 0.068(6) 0.008(4) -0.028(5) -0.033(5)
C01K 0.069(6) 0.063(6) 0.048(5) -0.012(4) -0.009(4) -0.018(5)
C01L 0.078(6) 0.050(5) 0.046(5) -0.011(4) -0.012(4) -0.023(5)
C01M 0.066(6) 0.055(5) 0.042(4) -0.020(4) -0.007(4) -0.003(4)
C01N 0.078(7) 0.065(6) 0.080(7) 0.012(5) -0.036(6) -0.033(5)
C01O 0.090(7) 0.064(6) 0.047(5) -0.004(4) -0.010(5) -0.029(5)
C01P 0.073(7) 0.066(6) 0.070(6) -0.005(5) -0.021(5) -0.022(5)
C01Q 0.068(6) 0.054(5) 0.064(6) -0.001(4) -0.007(5) -0.015(5)
Cl01 0.148(8) 0.109(6) 0.225(11) -0.014(7) -0.082(8) 0.008(6)
C01S 0.088(8) 0.092(8) 0.050(5) -0.030(5) -0.016(5) -0.001(6)
C01T 0.049(5) 0.068(6) 0.066(6) -0.003(5) -0.005(4) -0.002(5)
C01U 0.074(7) 0.080(7) 0.047(5) -0.016(5) -0.007(5) -0.006(5)
C01V 0.083(7) 0.070(6) 0.072(6) -0.017(5) -0.025(6) -0.022(6)
C01W 0.050(6) 0.100(9) 0.075(7) 0.011(6) -0.008(5) -0.025(6)
C01X 0.070(7) 0.085(8) 0.064(6) -0.003(5) 0.001(5) 0.006(6)
C01Y 0.053(6) 0.142(12) 0.094(9) 0.033(8) -0.017(6) -0.021(7)
C01Z 0.095(8) 0.097(8) 0.070(7) 0.027(6) -0.030(6) -0.053(7)
C020 0.081(8) 0.071(7) 0.105(9) -0.011(6) -0.014(7) -0.007(6)
C022 0.145(13) 0.112(10) 0.093(9) -0.053(8) -0.027(9) -0.049(10)
C023 0.057(6) 0.154(12) 0.062(6) 0.000(7) -0.015(5) -0.026(7)
C025 0.177(16) 0.210(18) 0.095(10) 0.054(11) -0.061(10) -0.155(15)
C026 0.081(9) 0.141(13) 0.101(10) -0.051(9) -0.028(7) 0.035(8)
C027 0.068(9) 0.118(13) 0.203(19) -0.028(12) -0.035(10) -0.017(8)
C028 0.108(10) 0.221(18) 0.081(8) -0.063(10) 0.011(7) -0.108(12)
Cl02 0.160(11) 0.51(3) 0.243(15) -0.275(19) 0.062(10) -0.128(15)
C1 0.108(10) 0.093(10) 0.104(10) -0.011(8) -0.014(8) -0.033(8)
C2 0.144(10) 0.051(5) 0.041(5) -0.010(4) -0.005(5) -0.027(6)
C3 0.146(17) 0.090(14) 0.137(17) -0.023(13) -0.049(15) -0.055(13)
C4 0.115(12) 0.093(10) 0.144(13) -0.026(10) -0.043(11) -0.031(10)
C5 0.144(10) 0.051(5) 0.042(5) -0.010(4) -0.004(5) -0.027(6)
C6 0.119(11) 0.091(10) 0.155(12) -0.017(10) -0.045(11) -0.028(10)
C1AA 0.143(10) 0.051(6) 0.041(5) -0.010(4) -0.005(6) -0.027(6)
C0AA 0.143(10) 0.050(6) 0.042(5) -0.010(4) -0.004(6) -0.028(6)
C11 0.155(17) 0.186(19) 0.21(2) 0.002(16) -0.009(15) -0.137(16)

loop_
_atom_type_symbol
_atom_type_description
_atom_type_scat_dispersion_real
_atom_type_scat_dispersion_imag
_atom_type_scat_source
C C 0.0148 0.0070 'International Tables Vol C Tables 4.2.6.8 and 6.1.1.4'
H H 0.0000 0.0000 'International Tables Vol C Tables 4.2.6.8 and 6.1.1.4'
Cl Cl 0.3294 0.5404 'International Tables Vol C Tables 4.2.6.8 and 6.1.1.4'
O O 0.0412 0.0250 'International Tables Vol C Tables 4.2.6.8 and 6.1.1.4'

loop_
_geom_angle_atom_site_label_1
_geom_angle_atom_site_label_2
_geom_angle_atom_site_label_3
_geom_angle
_geom_angle_site_symmetry_1
_geom_angle_site_symmetry_3
_geom_angle_publ_flag
C00Y O001 C01T 114.7 . . ?
C00K O002 C01J 117.8 . . ?
C00L O003 C01Q 118.6 . . ?
C010 O004 C01O 119.2 . . ?
C00O O005 C01I 117.8 . . ?
C01C O006 C01K 119.2 . . ?
C00N O007 C023 118.0 . . ?
C01Z O008 C015 117.4 . . ?
C00Z O009 C01F 116.0 . . ?
C01G O00A C01U 118.6 . . ?
C022 O00B C00Q 117.5 . . ?
C027 O00C C00G 117.7 . . ?
C00H C00D H00D 119.6 . . ?
C00H C00D C00L 120.7 . . ?
C00L C00D H00D 119.6 . . ?
H00A C00E H00B 107.5 . . ?
C00R C00E H00A 108.5 . . ?
C00R C00E H00B 108.5 . . ?
C00R C00E C00U 115.3 . . ?
C00U C00E H00A 108.5 . . ?
C00U C00E H00B 108.5 . . ?
C00K C00F H00F 120.0 . . ?
C00T C00F H00F 120.0 . . ?
C00T C00F C00K 120.1 . . ?
O00C C00G C00P 121.2 . . ?
O00C C00G C00T 118.2 . . ?
C00T C00G C00P 120.6 . . ?
C00D C00H C00O 118.8 . . ?
C00D C00H C00W 121.4 . . ?
C00O C00H C00W 119.7 . . ?
C012 C00I C00W 120.5 . . ?
C01C C00I C00W 120.5 . . ?
C01C C00I C012 119.0 . . ?
C00N C00J C00V 123.7 . . ?
C00N C00J C01B 116.3 . . ?
C01B C00J C00V 120.1 . . ?
O002 C00K C00F 122.5 . . ?
O002 C00K C00U 117.1 . . ?
C00U C00K C00F 120.4 . . ?
O003 C00L C00D 122.1 . . ?
O003 C00L C00R 116.2 . . ?
C00R C00L C00D 121.6 . . ?
C00Q C00M H00M 119.1 . . ?
C00Q C00M C00S 121.7 . . ?
C00S C00M H00M 119.1 . . ?
O007 C00N C00J 114.1 . . ?
O007 C00N C01D 125.5 . . ?
C00J C00N C01D 120.1 . . ?
O005 C00O C00H 116.9 . . ?
O005 C00O C01E 123.7 . . ?
C00H C00O C01E 119.3 . . ?
C00G C00P H00P 120.6 . . ?
C00U C00P C00G 118.8 . . ?
C00U C00P H00P 120.6 . . ?
O00B C00Q C017 112.4 . . ?
C00M C00Q O00B 125.8 . . ?
C00M C00Q C017 121.8 . . ?
C00L C00R C00E 120.9 . . ?
C01E C00R C00E 120.8 . . ?
C01E C00R C00L 118.2 . . ?
C00M C00S C00V 122.2 . . ?
C00Y C00S C00M 116.1 . . ?
C00Y C00S C00V 121.6 . . ?
C00F C00T C00G 119.5 . . ?
C00F C00T C014 120.8 . . ?
C00G C00T C014 119.7 . . ?
C00K C00U C00E 120.0 . . ?
C00K C00U C00P 120.4 . . ?
C00P C00U C00E 119.5 . . ?
C00J C00V C00S 117.2 . . ?
C00J C00V H00C 108.0 . . ?
C00J C00V H00E 108.0 . . ?
C00S C00V H00C 108.0 . . ?
C00S C00V H00E 108.0 . . ?
H00C C00V H00E 107.2 . . ?
C00H C00W C00I 113.0 . . ?
C00H C00W H00G 109.0 . . ?
C00H C00W H00H 109.0 . . ?
C00I C00W H00G 109.0 . . ?
C00I C00W H00H 109.0 . . ?
H00G C00W H00H 107.8 . . ?
C011 C00X H00X 120.0 . . ?
C011 C00X C01C 119.9 . . ?
C01C C00X H00X 120.0 . . ?
C00S C00Y O001 113.8 . . ?
C01M C00Y O001 123.8 . . ?
C01M C00Y C00S 122.3 . . ?
O009 C00Z C016 124.2 . . ?
O009 C00Z C018 116.0 . . ?
C018 C00Z C016 119.6 . . ?
O004 C010 C011 118.1 . . ?
O004 C010 C012 124.2 . . ?
C011 C010 C012 117.6 . . ?
C00X C011 C010 120.3 . . ?
C00X C011 C01L 120.1 . . ?
C010 C011 C01L 119.5 . . ?
C00I C012 C010 122.3 . . ?
C00I C012 H012 118.8 . . ?
C010 C012 H012 118.8 . . ?
C016 C013 C019 118.2 . . ?
C01G C013 C016 118.9 . . ?
C01G C013 C019 122.9 . . ?
C00T C014 H01A 108.8 . . ?
C00T C014 H01B 108.8 . . ?
H01A C014 H01B 107.7 . . ?
C018 C014 C00T 113.8 . . ?
C018 C014 H01A 108.8 . . ?
C018 C014 H01B 108.8 . . ?
C01B C015 O008 123.8 . . ?
C01H C015 O008 113.7 . . ?
C01H C015 C01B 122.5 . . ?
C00Z C016 C013 120.8 . . ?
C00Z C016 H016 119.6 . . ?
C013 C016 H016 119.6 . . ?
C00Q C017 C01L 123.2 . . ?
C00Q C017 C01M 116.4 . . ?
C01M C017 C01L 120.3 . . ?
C00Z C018 C014 121.5 . . ?
C01A C018 C00Z 118.9 . . ?
C01A C018 C014 119.5 . . ?
C013 C019 H01C 108.8 . . ?
C013 C019 H01D 108.8 . . ?
H01C C019 H01D 107.7 . . ?
C01H C019 C013 113.7 . . ?
C01H C019 H01C 108.8 . . ?
C01H C019 H01D 108.8 . . ?
C018 C01A H01E 119.1 . . ?
C018 C01A C01G 121.8 . . ?
C01G C01A H01E 119.1 . . ?
C00J C01B H01F 118.9 . . ?
C015 C01B C00J 122.1 . . ?
C015 C01B H01F 118.9 . . ?
O006 C01C C00X 122.1 . . ?
C00I C01C O006 117.3 . . ?
C00I C01C C00X 120.6 . . ?
C00N C01D H01G 118.0 . . ?
C00N C01D C01H 124.0 . . ?
C01H C01D H01G 118.0 . . ?
C00O C01E H01H 119.4 . . ?
C00R C01E C00O 121.2 . . ?
C00R C01E H01H 119.4 . . ?
O009 C01F H01I 110.6 . . ?
O009 C01F H01J 110.6 . . ?
O009 C01F C01V 105.8 . . ?
H01I C01F H01J 108.7 . . ?
C01V C01F H01I 110.6 . . ?
C01V C01F H01J 110.6 . . ?
O00A C01G C013 116.0 . . ?
O00A C01G C01A 124.3 . . ?
C013 C01G C01A 119.7 . . ?
C015 C01H C019 123.4 . . ?
C015 C01H C01D 114.9 . . ?
C01D C01H C019 121.7 . . ?
O005 C01I H01K 110.4 . . ?
O005 C01I H01L 110.4 . . ?
O005 C01I C01Y 106.6 . . ?
H01K C01I H01L 108.6 . . ?
C01Y C01I H01K 110.4 . . ?
C01Y C01I H01L 110.4 . . ?
O002 C01J H01M 109.7 . . ?
O002 C01J H01N 109.7 . . ?
O002 C01J C01N 109.7 . . ?
H01M C01J H01N 108.2 . . ?
C01N C01J H01M 109.7 . . ?
C01N C01J H01N 109.7 . . ?
O006 C01K H01O 110.5 . . ?
O006 C01K H01P 110.5 . . ?
O006 C01K C01P 106.1 . . ?
H01O C01K H01P 108.7 . . ?
C01P C01K H01O 110.5 . . ?
C01P C01K H01P 110.5 . . ?
C011 C01L H01Q 108.8 . . ?
C011 C01L H01R 108.8 . . ?
C017 C01L C011 114.0 . . ?
C017 C01L H01Q 108.8 . . ?
C017 C01L H01R 108.8 . . ?
H01Q C01L H01R 107.7 . . ?
C00Y C01M C017 121.2 . . ?
C00Y C01M H01S 119.4 . . ?
C017 C01M H01S 119.4 . . ?
C01J C01N H01T 109.5 . . ?
C01J C01N H01U 109.5 . . ?
C01J C01N H01V 109.5 . . ?
H01T C01N H01U 109.5 . . ?
H01T C01N H01V 109.5 . . ?
H01U C01N H01V 109.5 . . ?
O004 C01O H01W 109.7 . . ?
O004 C01O H01X 109.7 . . ?
O004 C01O C01S 109.8 . . ?
H01W C01O H01X 108.2 . . ?
C01S C01O H01W 109.7 . . ?
C01S C01O H01X 109.7 . . ?
C01K C01P H01Y 109.5 . . ?
C01K C01P H 109.5 . . ?
C01K C01P HA 109.5 . . ?
H01Y C01P H 109.5 . . ?
H01Y C01P HA 109.5 . . ?
H C01P HA 109.5 . . ?
O003 C01Q H01Z 109.5 . . ?
O003 C01Q HB 109.5 . . ?
O003 C01Q C020 110.6 . . ?
H01Z C01Q HB 108.1 . . ?
C020 C01Q H01Z 109.5 . . ?
C020 C01Q HB 109.5 . . ?
C01O C01S H01 109.5 . . ?
C01O C01S HC 109.5 . . ?
C01O C01S HD 109.5 . . ?
H01 C01S HC 109.5 . . ?
H01 C01S HD 109.5 . . ?
HC C01S HD 109.5 . . ?
O001 C01T H0AA 110.5 . . ?
O001 C01T HE 110.5 . . ?
O001 C01T C01W 106.2 . . ?
H0AA C01T HE 108.7 . . ?
C01W C01T H0AA 110.5 . . ?
C01W C01T HE 110.5 . . ?
O00A C01U H1AA 110.0 . . ?
O00A C01U HF 110.0 . . ?
O00A C01U C01X 108.6 . . ?
H1AA C01U HF 108.4 . . ?
C01X C01U H1AA 110.0 . . ?
C01X C01U HF 110.0 . . ?
C01F C01V H2AA 109.5 . . ?
C01F C01V HG 109.5 . . ?
C01F C01V HH 109.5 . . ?
H2AA C01V HG 109.5 . . ?
H2AA C01V HH 109.5 . . ?
HG C01V HH 109.5 . . ?
C01T C01W H3AA 109.5 . . ?
C01T C01W HI 109.5 . . ?
C01T C01W HJ 109.5 . . ?
H3AA C01W HI 109.5 . . ?
H3AA C01W HJ 109.5 . . ?
HI C01W HJ 109.5 . . ?
C01U C01X H4AA 109.5 . . ?
C01U C01X HK 109.5 . . ?
C01U C01X HL 109.5 . . ?
H4AA C01X HK 109.5 . . ?
H4AA C01X HL 109.5 . . ?
HK C01X HL 109.5 . . ?
C01I C01Y H5AA 109.5 . . ?
C01I C01Y HM 109.5 . . ?
C01I C01Y HN 109.5 . . ?
H5AA C01Y HM 109.5 . . ?
H5AA C01Y HN 109.5 . . ?
HM C01Y HN 109.5 . . ?
O008 C01Z H6AA 110.1 . . ?
O008 C01Z HO 110.1 . . ?
O008 C01Z C025 108.1 . . ?
H6AA C01Z HO 108.4 . . ?
C025 C01Z H6AA 110.1 . . ?
C025 C01Z HO 110.1 . . ?
C01Q C020 H02A 109.5 . . ?
C01Q C020 H02B 109.5 . . ?
C01Q C020 H02C 109.5 . . ?
H02A C020 H02B 109.5 . . ?
H02A C020 H02C 109.5 . . ?
H02B C020 H02C 109.5 . . ?
O00B C022 H02D 109.0 . . ?
O00B C022 H02E 109.0 . . ?
O00B C022 C028 112.8 . . ?
H02D C022 H02E 107.8 . . ?
C028 C022 H02D 109.0 . . ?
C028 C022 H02E 109.0 . . ?
O007 C023 H02F 108.7 . . ?
O007 C023 H02G 108.7 . . ?
H02F C023 H02G 107.6 . . ?
C11 C023 O007 114.3 . . ?
C11 C023 H02F 108.7 . . ?
C11 C023 H02G 108.7 . . ?
C01Z C025 H02H 109.5 . . ?
C01Z C025 H02I 109.5 . . ?
C01Z C025 H02J 109.5 . . ?
H02H C025 H02I 109.5 . . ?
H02H C025 H02J 109.5 . . ?
H02I C025 H02J 109.5 . . ?
H02K C026 H02L 109.5 . . ?
H02K C026 H02M 109.5 . . ?
H02L C026 H02M 109.5 . . ?
C027 C026 H02K 109.5 . . ?
C027 C026 H02L 109.5 . . ?
C027 C026 H02M 109.5 . . ?
O00C C027 C026 111.0 . . ?
O00C C027 H02N 109.4 . . ?
O00C C027 H02O 109.4 . . ?
C026 C027 H02N 109.4 . . ?
C026 C027 H02O 109.4 . . ?
H02N C027 H02O 108.0 . . ?
C022 C028 H02P 109.5 . . ?
C022 C028 H02Q 109.5 . . ?
C022 C028 H02R 109.5 . . ?
H02P C028 H02Q 109.5 . . ?
H02P C028 H02R 109.5 . . ?
H02Q C028 H02R 109.5 . . ?
H1A C1 H1B 109.5 . . ?
H1A C1 H1C 109.5 . . ?
H1B C1 H1C 109.5 . . ?
C4 C1 H1A 109.5 . . ?
C4 C1 H1B 109.5 . . ?
C4 C1 H1C 109.5 . . ?
H2A C2 H2B 106.8 . . ?
C5 C2 H2A 107.1 . . ?
C5 C2 H2B 107.1 . . ?
C5 C2 C1AA 120.8 . . ?
C1AA C2 H2A 107.1 . . ?
C1AA C2 H2B 107.1 . . ?
H3A C3 H3B 109.5 . . ?
H3A C3 H3C 109.5 . . ?
H3B C3 H3C 109.5 . . ?
C6 C3 H3A 109.5 . . ?
C6 C3 H3B 109.5 . . ?
C6 C3 H3C 109.5 . . ?
C1 C4 H4A 112.6 . . ?
C1 C4 H4B 112.6 . . ?
C1 C4 C6 95.7 . . ?
H4A C4 H4B 110.1 . . ?
C6 C4 H4A 112.6 . . ?
C6 C4 H4B 112.6 . . ?
Cl02 C5 H5 112.4 . . ?
C2 C5 Cl02 78.0 . . ?
C2 C5 H5 112.4 . . ?
C0AA C5 Cl02 105.2 . . ?
C0AA C5 C2 129.5 . . ?
C0AA C5 H5 112.4 . . ?
Cl01 C6 H6 117.6 . . ?
C3 C6 Cl01 91.5 . . ?
C3 C6 C4 101.5 . . ?
C3 C6 H6 117.6 . . ?
C4 C6 Cl01 107.2 . . ?
C4 C6 H6 117.6 . . ?
C2 C1AA H1AB 109.5 . . ?
C2 C1AA H1AC 109.5 . . ?
C2 C1AA H1AD 109.5 . . ?
H1AB C1AA H1AC 109.5 . . ?
H1AB C1AA H1AD 109.5 . . ?
H1AC C1AA H1AD 109.5 . . ?
C5 C0AA H0AB 109.5 . . ?
C5 C0AA H0AC 109.5 . . ?
C5 C0AA H0AD 109.5 . . ?
H0AB C0AA H0AC 109.5 . . ?
H0AB C0AA H0AD 109.5 . . ?
H0AC C0AA H0AD 109.5 . . ?
C023 C11 H11A 109.5 . . ?
C023 C11 H11B 109.5 . . ?
C023 C11 H11C 109.5 . . ?
H11A C11 H11B 109.5 . . ?
H11A C11 H11C 109.5 . . ?
H11B C11 H11C 109.5 . . ?

loop_
_geom_bond_atom_site_label_1
_geom_bond_atom_site_label_2
_geom_bond_distance
_geom_bond_site_symmetry_2
_geom_bond_publ_flag
O001 C00Y 1.4152 . ?
O001 C01T 1.4248 . ?
O002 C00K 1.3662 . ?
O002 C01J 1.4102 . ?
O003 C00L 1.3593 . ?
O003 C01Q 1.4149 . ?
O004 C010 1.3518 . ?
O004 C01O 1.4078 . ?
O005 C00O 1.3510 . ?
O005 C01I 1.4516 . ?
O006 C01C 1.3913 . ?
O006 C01K 1.4412 . ?
O007 C00N 1.3708 . ?
O007 C023 1.4460 . ?
O008 C015 1.4257 . ?
O008 C01Z 1.3636 . ?
O009 C00Z 1.3756 . ?
O009 C01F 1.4351 . ?
O00A C01G 1.3404 . ?
O00A C01U 1.4512 . ?
O00B C00Q 1.3743 . ?
O00B C022 1.2748 . ?
O00C C00G 1.3856 . ?
O00C C027 1.3700 . ?
C00D H00D 0.9500 . ?
C00D C00H 1.3705 . ?
C00D C00L 1.4260 . ?
C00E H00A 0.9900 . ?
C00E H00B 0.9900 . ?
C00E C00R 1.5184 . ?
C00E C00U 1.5282 . ?
C00F H00F 0.9500 . ?
C00F C00K 1.4205 . ?
C00F C00T 1.3766 . ?
C00G C00P 1.4344 . ?
C00G C00T 1.3898 . ?
C00H C00O 1.4008 . ?
C00H C00W 1.5023 . ?
C00I C00W 1.5224 . ?
C00I C012 1.3718 . ?
C00I C01C 1.3647 . ?
C00J C00N 1.3771 . ?
C00J C00V 1.4778 . ?
C00J C01B 1.4185 . ?
C00K C00U 1.3775 . ?
C00L C00R 1.3788 . ?
C00M H00M 0.9500 . ?
C00M C00Q 1.3671 . ?
C00M C00S 1.4175 . ?
C00N C01D 1.3788 . ?
C00O C01E 1.4539 . ?
C00P H00P 0.9500 . ?
C00P C00U 1.3838 . ?
C00Q C017 1.3984 . ?
C00R C01E 1.3687 . ?
C00S C00V 1.5109 . ?
C00S C00Y 1.3922 . ?
C00T C014 1.5263 . ?
C00V H00C 0.9900 . ?
C00V H00E 0.9900 . ?
C00W H00G 0.9900 . ?
C00W H00H 0.9900 . ?
C00X H00X 0.9500 . ?
C00X C011 1.3818 . ?
C00X C01C 1.4276 . ?
C00Y C01M 1.3690 . ?
C00Z C016 1.3973 . ?
C00Z C018 1.3906 . ?
C010 C011 1.3928 . ?
C010 C012 1.4311 . ?
C011 C01L 1.5180 . ?
C012 H012 0.9500 . ?
C013 C016 1.4118 . ?
C013 C019 1.5050 . ?
C013 C01G 1.3678 . ?
C014 H01A 0.9900 . ?
C014 H01B 0.9900 . ?
C014 C018 1.5124 . ?
C015 C01B 1.3750 . ?
C015 C01H 1.3601 . ?
C016 H016 0.9500 . ?
C017 C01L 1.4998 . ?
C017 C01M 1.4179 . ?
C018 C01A 1.3729 . ?
C019 H01C 0.9900 . ?
C019 H01D 0.9900 . ?
C019 C01H 1.4973 . ?
C01A H01E 0.9500 . ?
C01A C01G 1.4080 . ?
C01B H01F 0.9500 . ?
C01D H01G 0.9500 . ?
C01D C01H 1.4155 . ?
C01E H01H 0.9500 . ?
C01F H01I 0.9900 . ?
C01F H01J 0.9900 . ?
C01F C01V 1.5328 . ?
C01I H01K 0.9900 . ?
C01I H01L 0.9900 . ?
C01I C01Y 1.5006 . ?
C01J H01M 0.9900 . ?
C01J H01N 0.9900 . ?
C01J C01N 1.4831 . ?
C01K H01O 0.9900 . ?
C01K H01P 0.9900 . ?
C01K C01P 1.4858 . ?
C01L H01Q 0.9900 . ?
C01L H01R 0.9900 . ?
C01M H01S 0.9500 . ?
C01N H01T 0.9800 . ?
C01N H01U 0.9800 . ?
C01N H01V 0.9800 . ?
C01O H01W 0.9900 . ?
C01O H01X 0.9900 . ?
C01O C01S 1.4854 . ?
C01P H01Y 0.9800 . ?
C01P H 0.9800 . ?
C01P HA 0.9800 . ?
C01Q H01Z 0.9900 . ?
C01Q HB 0.9900 . ?
C01Q C020 1.4460 . ?
Cl01 C6 1.8189 . ?
C01S H01 0.9800 . ?
C01S HC 0.9800 . ?
C01S HD 0.9800 . ?
C01T H0AA 0.9900 . ?
C01T HE 0.9900 . ?
C01T C01W 1.5238 . ?
C01U H1AA 0.9900 . ?
C01U HF 0.9900 . ?
C01U C01X 1.4879 . ?
C01V H2AA 0.9800 . ?
C01V HG 0.9800 . ?
C01V HH 0.9800 . ?
C01W H3AA 0.9800 . ?
C01W HI 0.9800 . ?
C01W HJ 0.9800 . ?
C01X H4AA 0.9800 . ?
C01X HK 0.9800 . ?
C01X HL 0.9800 . ?
C01Y H5AA 0.9800 . ?
C01Y HM 0.9800 . ?
C01Y HN 0.9800 . ?
C01Z H6AA 0.9900 . ?
C01Z HO 0.9900 . ?
C01Z C025 1.5214 . ?
C020 H02A 0.9800 . ?
C020 H02B 0.9800 . ?
C020 H02C 0.9800 . ?
C022 H02D 0.9900 . ?
C022 H02E 0.9900 . ?
C022 C028 1.5409 . ?
C023 H02F 0.9900 . ?
C023 H02G 0.9900 . ?
C023 C11 1.3117 . ?
C025 H02H 0.9800 . ?
C025 H02I 0.9800 . ?
C025 H02J 0.9800 . ?
C026 H02K 0.9800 . ?
C026 H02L 0.9800 . ?
C026 H02M 0.9800 . ?
C026 C027 1.4770 . ?
C027 H02N 0.9900 . ?
C027 H02O 0.9900 . ?
C028 H02P 0.9800 . ?
C028 H02Q 0.9800 . ?
C028 H02R 0.9800 . ?
Cl02 C5 2.1716 . ?
C1 H1A 0.9800 . ?
C1 H1B 0.9800 . ?
C1 H1C 0.9800 . ?
C1 C4 1.3607 . ?
C2 H2A 0.9900 . ?
C2 H2B 0.9900 . ?
C2 C5 1.4937 . ?
C2 C1AA 1.5062 . ?
C3 H3A 0.9800 . ?
C3 H3B 0.9800 . ?
C3 H3C 0.9800 . ?
C3 C6 1.4578 . ?
C4 H4A 0.9900 . ?
C4 H4B 0.9900 . ?
C4 C6 1.6572 . ?
C5 H5 1.0000 . ?
C5 C0AA 1.3767 . ?
C6 H6 1.0000 . ?
C1AA H1AB 0.9800 . ?
C1AA H1AC 0.9800 . ?
C1AA H1AD 0.9800 . ?
C0AA H0AB 0.9800 . ?
C0AA H0AC 0.9800 . ?
C0AA H0AD 0.9800 . ?
C11 H11A 0.9800 . ?
C11 H11B 0.9800 . ?
C11 H11C 0.9800 . ?
